data_4036324
loop_
_publ_author_name
'Lin, Rui-Lian'
'Li, Jia-Qing'
'Liu, Jing-Xin'
'Kaifer, Angel E.'

_publ_section_title
;
 The Binding Interactions between Cyclohexanocucurbit[6]uril and Alkyl
 Viologens Give Rise to a Range of Diverse Structures in the Solid and the
 Solution Phases.
;
_journal_issue 21
_journal_name_full 'The Journal of organic chemistry'
_journal_page_first 10505
_journal_page_last 10511
_journal_paper_doi 10.1021/acs.joc.5b01557
_journal_volume 80
_journal_year 2015
_chemical_formula_sum 'C74 H102 Br2 N26 O18'
_chemical_formula_weight 1803.64
_space_group_IT_number 2
_space_group_name_Hall '-P 1'
_space_group_name_H-M_alt 'P -1'
_symmetry_cell_setting triclinic
_symmetry_space_group_name_H-M 'P -1'
_atom_sites_solution_hydrogens geom
_atom_sites_solution_primary direct
_atom_sites_solution_secondary difmap
_audit_creation_method SHELXL-97
_cell_angle_alpha 94.868(9)
_cell_angle_beta 92.011(9)
_cell_angle_gamma 104.466(8)
_cell_formula_units_Z 2
_cell_length_a 12.530(10)
_cell_length_b 14.783(12)
_cell_length_c 22.267(18)
_cell_measurement_reflns_used 5231
_cell_measurement_temperature 296(2)
_cell_measurement_theta_max 20.12
_cell_measurement_theta_min 2.10
_cell_volume 3973(6)
_computing_cell_refinement 'Bruker SMART'
_computing_data_collection 'Bruker SMART'
_computing_data_reduction 'Bruker SAINT'
_computing_molecular_graphics 'Bruker SHELXTL'
_computing_publication_material 'Bruker SHELXTL'
_computing_structure_refinement 'SHELXL-97 (Sheldrick, 1997)'
_computing_structure_solution 'SHELXS-97 (Sheldrick, 1990)'
_diffrn_ambient_temperature 296(2)
_diffrn_measured_fraction_theta_full 0.981
_diffrn_measured_fraction_theta_max 0.981
_diffrn_measurement_device_type 'Bruker CCD Area Detector'
_diffrn_measurement_method '\f and \w scan'
_diffrn_radiation_monochromator graphite
_diffrn_radiation_source 'fine-focus sealed tube'
_diffrn_radiation_type MoK\a
_diffrn_radiation_wavelength 0.71073
_diffrn_reflns_av_R_equivalents 0.1376
_diffrn_reflns_av_sigmaI/netI 0.2968
_diffrn_reflns_limit_h_max 14
_diffrn_reflns_limit_h_min -14
_diffrn_reflns_limit_k_max 17
_diffrn_reflns_limit_k_min -17
_diffrn_reflns_limit_l_max 26
_diffrn_reflns_limit_l_min -26
_diffrn_reflns_number 26873
_diffrn_reflns_theta_full 25.10
_diffrn_reflns_theta_max 25.10
_diffrn_reflns_theta_min 2.10
_diffrn_standards_decay_% none
_exptl_absorpt_coefficient_mu 1.108
_exptl_absorpt_correction_T_max 0.8006
_exptl_absorpt_correction_T_min 0.7044
_exptl_absorpt_correction_type multi-scan
_exptl_absorpt_process_details 'SADABS (Bruker, 2008)'
_exptl_crystal_colour colorless
_exptl_crystal_density_diffrn 1.508
_exptl_crystal_density_method 'not measured'
_exptl_crystal_description block
_exptl_crystal_F_000 1884
_exptl_crystal_size_max 0.34
_exptl_crystal_size_mid 0.28
_exptl_crystal_size_min 0.21
_refine_diff_density_max 1.820
_refine_diff_density_min -0.677
_refine_diff_density_rms 0.106
_refine_ls_extinction_method none
_refine_ls_goodness_of_fit_ref 1.027
_refine_ls_hydrogen_treatment mixed
_refine_ls_matrix_type full
_refine_ls_number_parameters 1090
_refine_ls_number_reflns 13872
_refine_ls_number_restraints 12
_refine_ls_restrained_S_all 1.028
_refine_ls_R_factor_all 0.2369
_refine_ls_R_factor_gt 0.1075
_refine_ls_shift/su_max 0.000
_refine_ls_shift/su_mean 0.000
_refine_ls_structure_factor_coef Fsqd
_refine_ls_weighting_details 'calc w=1/[\s^2^(Fo^2^)+(0.0000P)^2^+0.0000P] where P=(Fo^2^+2Fc^2^)/3'
_refine_ls_weighting_scheme calc
_refine_ls_wR_factor_gt 0.2484
_refine_ls_wR_factor_ref 0.2892
_reflns_number_gt 5053
_reflns_number_total 13872
_reflns_threshold_expression >2sigma(I)
_cod_data_source_file jo5b01557_si_002.cif
_cod_data_source_block Cy6CB6+C2
_cod_depositor_comments
;
The following automatic conversions were performed:

data item '_symmetry_cell_setting' value 'Triclinic' was changed to
'triclinic' in accordance with the
/home/saulius/struct/COD-crude-data/automatic-downloads/DataCite-retrospective/ACS/depositions/lib/dictionaries/cif_core.dic
dictionary named 'cif_core.dic' version 2.4.2 last updated on
2011-04-26.

Automatic conversion script
Id: cif_fix_values 6909 2019-04-08 15:41:33Z antanas 
;
_cod_original_cell_volume 3972(5)
_cod_original_sg_symbol_H-M P-1
_cod_database_code 4036324

loop_
_symmetry_equiv_pos_as_xyz
'x, y, z'
'-x, -y, -z'

loop_
_atom_site_label
_atom_site_type_symbol
_atom_site_fract_x
_atom_site_fract_y
_atom_site_fract_z
_atom_site_U_iso_or_equiv
_atom_site_adp_type
_atom_site_occupancy
_atom_site_symmetry_multiplicity
_atom_site_calc_flag
_atom_site_refinement_flags
Br1 Br 0.55298(11) 0.22793(10) 0.09020(7) 0.0832(5) Uani 1 1 d .
Br2 Br 0.47754(16) 0.24921(11) 0.48067(8) 0.1173(7) Uani 1 1 d .
O1 O -0.0097(5) 0.5216(4) 0.3458(3) 0.0350(16) Uani 1 1 d .
O2 O -0.1532(5) 0.4513(4) 0.2004(3) 0.0386(16) Uani 1 1 d .
O3 O -0.0230(5) 0.5174(4) 0.0802(3) 0.0374(16) Uani 1 1 d .
O4 O 0.2600(5) 0.6650(5) 0.3668(3) 0.0384(16) Uani 1 1 d .
O5 O 0.2594(5) 0.6720(4) 0.1019(3) 0.0388(17) Uani 1 1 d .
O6 O 0.3982(5) 0.7435(4) 0.2397(3) 0.0385(16) Uani 1 1 d .
O7 O -0.1720(5) 0.8745(4) 0.1062(3) 0.0391(16) Uani 1 1 d .
O8 O 0.0655(5) 1.0086(5) 0.3956(3) 0.051(2) Uani 1 1 d .
O9 O 0.0799(5) 1.0250(4) 0.1042(3) 0.0356(16) Uani 1 1 d .
O10 O 0.1931(5) 1.0757(4) 0.2578(3) 0.0426(17) Uani 1 1 d .
O11 O -0.3343(5) 0.7979(4) 0.2336(3) 0.0395(17) Uani 1 1 d .
O12 O -0.2023(5) 0.8619(4) 0.3786(3) 0.0421(17) Uani 1 1 d .
N1 N -0.0272(6) 0.6410(5) 0.4170(3) 0.0341(19) Uani 1 1 d .
N2 N 0.0937(5) 0.8930(5) 0.0444(3) 0.0271(18) Uani 1 1 d .
N3 N -0.2495(6) 0.7014(5) 0.3692(3) 0.0301(18) Uani 1 1 d .
N4 N 0.2245(6) 0.9589(5) 0.3948(3) 0.035(2) Uani 1 1 d .
N5 N 0.3128(6) 0.8313(5) 0.0999(3) 0.0280(18) Uani 1 1 d .
N6 N -0.3375(5) 0.6661(5) 0.1724(3) 0.0280(18) Uani 1 1 d .
N7 N -0.1051(6) 0.7762(5) 0.4287(3) 0.0327(19) Uani 1 1 d .
N8 N 0.0818(6) 0.8782(5) 0.4403(3) 0.035(2) Uani 1 1 d .
N9 N -0.1823(6) 0.5672(5) 0.0669(3) 0.0285(18) Uani 1 1 d .
N10 N 0.1591(5) 0.7527(5) 0.0490(3) 0.0269(18) Uani 1 1 d .
N11 N -0.1727(6) 0.5655(5) 0.3558(3) 0.0308(18) Uani 1 1 d .
N12 N 0.3059(6) 0.8251(5) 0.3876(3) 0.0271(18) Uani 1 1 d .
N13 N 0.3184(6) 1.0123(5) 0.3066(3) 0.0300(18) Uani 1 1 d .
N14 N -0.2728(6) 0.5219(5) 0.1567(3) 0.0280(18) Uani 1 1 d .
N15 N -0.3469(6) 0.6556(5) 0.2709(3) 0.0305(19) Uani 1 1 d .
N16 N -0.2331(5) 0.7144(5) 0.0848(3) 0.0262(17) Uani 1 1 d .
N17 N 0.3239(6) 1.0160(5) 0.2069(3) 0.0289(18) Uani 1 1 d .
N18 N 0.2345(5) 0.9682(5) 0.1065(3) 0.0252(17) Uani 1 1 d .
N19 N 0.4051(5) 0.8836(5) 0.2002(3) 0.0243(17) Uani 1 1 d .
N20 N 0.4005(5) 0.8802(5) 0.2987(3) 0.0305(19) Uani 1 1 d .
N21 N -0.0242(5) 0.6532(5) 0.0367(3) 0.0252(17) Uani 1 1 d .
N22 N 0.1570(6) 0.7420(5) 0.4253(3) 0.0298(18) Uani 1 1 d .
N23 N -0.2656(5) 0.5241(5) 0.2566(3) 0.0306(19) Uani 1 1 d .
N24 N -0.0930(5) 0.7907(5) 0.0365(3) 0.0265(17) Uani 1 1 d .
O1W O 0.7561(12) 0.2457(10) 0.3146(7) 0.066(4) Uani 0.50 1 d PU
O2W O 0.3212(13) 0.2693(10) 0.2723(7) 0.074(5) Uani 0.50 1 d PU
O4W O 0.7667(7) 0.2526(6) 0.1855(5) 0.104(3) Uani 1 1 d .
O5W O 0.4329(6) 0.6374(5) 0.0227(3) 0.062(2) Uani 1 1 d .
O6W O 0.9217(6) 0.3447(5) 0.3967(3) 0.061(2) Uani 1 1 d .
O7W O 0.3609(7) 0.3695(6) 0.3888(4) 0.083(3) Uani 1 1 d .
O3W O 0.4241(6) 0.5804(5) 0.4072(3) 0.066(2) Uani 1 1 d .
N26 N -0.0691(6) 0.0242(5) 0.2544(4) 0.0318(19) Uani 1 1 d .
C60 C -0.2531(7) 0.4942(5) 0.0956(4) 0.028(2) Uani 1 1 d .
H60A H -0.2204 0.4412 0.0953 0.034 Uiso 1 1 calc R
H60B H -0.3233 0.4735 0.0723 0.034 Uiso 1 1 calc R
C59 C -0.0169(7) 0.8733(6) 0.0177(4) 0.033(2) Uani 1 1 d .
H59A H -0.0139 0.8655 -0.0259 0.039 Uiso 1 1 calc R
H59B H -0.0462 0.9272 0.0276 0.039 Uiso 1 1 calc R
C58 C 0.5224(6) 1.0439(6) 0.2026(4) 0.032(2) Uani 1 1 d .
H58A H 0.5244 1.1082 0.2168 0.038 Uiso 1 1 calc R
H58B H 0.5237 1.0395 0.1589 0.038 Uiso 1 1 calc R
C57 C -0.3624(7) 0.5605(6) 0.2466(4) 0.027(2) Uani 1 1 d .
C56 C -0.1045(7) 0.6975(6) 0.0126(4) 0.029(2) Uani 1 1 d .
C55 C -0.1160(7) 0.6800(6) 0.4407(4) 0.034(2) Uani 1 1 d .
C54 C -0.3389(6) 0.7154(7) 0.2259(4) 0.028(2) Uani 1 1 d .
C53 C 0.3997(6) 0.8270(7) 0.2452(4) 0.026(2) Uani 1 1 d .
N25 N 0.1327(6) 0.5023(5) 0.2373(3) 0.0328(19) Uani 1 1 d .
C52 C 0.1758(7) 0.8454(6) 0.0270(4) 0.032(2) Uani 1 1 d .
C51 C 0.4177(7) 0.9796(6) 0.2206(4) 0.028(2) Uani 1 1 d .
C50 C -0.0728(7) 0.5739(6) 0.0634(4) 0.027(2) Uani 1 1 d .
C49 C 0.4119(6) 0.8466(6) 0.1381(4) 0.026(2) Uani 1 1 d .
H49A H 0.4709 0.8898 0.1202 0.031 Uiso 1 1 calc R
H49B H 0.4322 0.7874 0.1386 0.031 Uiso 1 1 calc R
C48 C 0.2863(7) 1.0378(6) 0.3667(4) 0.035(2) Uani 1 1 d .
H48A H 0.3523 1.0680 0.3920 0.042 Uiso 1 1 calc R
H48B H 0.2422 1.0828 0.3638 0.042 Uiso 1 1 calc R
C47 C -0.1877(8) 0.7863(7) 0.3915(4) 0.037(3) Uani 1 1 d .
C46 C 0.2719(9) 1.0381(6) 0.2564(4) 0.037(3) Uani 1 1 d .
C45 C 0.3196(8) 1.0086(7) -0.0155(4) 0.045(3) Uani 1 1 d .
H45A H 0.3788 1.0435 -0.0377 0.054 Uiso 1 1 calc R
H45B H 0.2847 1.0530 0.0052 0.054 Uiso 1 1 calc R
C44 C -0.1166(7) 0.6827(6) -0.0571(4) 0.031(2) Uani 1 1 d .
H44A H -0.0494 0.7173 -0.0733 0.037 Uiso 1 1 calc R
H44B H -0.1263 0.6166 -0.0699 0.037 Uiso 1 1 calc R
C43 C -0.1679(7) 0.8012(7) 0.0796(4) 0.030(2) Uani 1 1 d .
C42 C -0.3513(7) 0.6890(6) 0.3326(4) 0.032(2) Uani 1 1 d .
H42A H -0.4098 0.6451 0.3504 0.038 Uiso 1 1 calc R
H42B H -0.3707 0.7487 0.3339 0.038 Uiso 1 1 calc R
C41 C -0.3623(7) 0.5653(6) 0.1747(4) 0.026(2) Uani 1 1 d .
C40 C 0.0831(7) 0.6566(6) 0.4432(4) 0.035(2) Uani 1 1 d .
H40A H 0.1119 0.6033 0.4308 0.042 Uiso 1 1 calc R
H40B H 0.0811 0.6613 0.4869 0.042 Uiso 1 1 calc R
C39 C -0.4649(7) 0.4943(6) 0.2649(4) 0.037(2) Uani 1 1 d .
H39A H -0.4631 0.4951 0.3085 0.044 Uiso 1 1 calc R
H39B H -0.4679 0.4309 0.2480 0.044 Uiso 1 1 calc R
C38 C 0.1702(7) 0.8363(6) 0.4568(4) 0.031(2) Uani 1 1 d .
C37 C 0.2422(7) 0.7362(7) 0.3916(4) 0.027(2) Uani 1 1 d .
C36 C 0.4149(7) 0.9777(6) 0.2918(4) 0.030(2) Uani 1 1 d .
C35 C 0.1884(8) 0.8395(6) 0.5247(4) 0.040(3) Uani 1 1 d .
H35A H 0.1218 0.8043 0.5413 0.048 Uiso 1 1 calc R
H35B H 0.2474 0.8103 0.5340 0.048 Uiso 1 1 calc R
C34 C -0.2189(7) 0.6258(6) 0.3984(4) 0.033(2) Uani 1 1 d .
C33 C 0.1177(8) 0.9527(7) 0.4078(4) 0.035(2) Uani 1 1 d .
C32 C 0.1968(7) 0.8434(6) -0.0390(4) 0.034(2) Uani 1 1 d .
H32A H 0.2528 0.8096 -0.0469 0.041 Uiso 1 1 calc R
H32B H 0.1296 0.8095 -0.0621 0.041 Uiso 1 1 calc R
C31 C -0.2141(7) 0.6422(6) 0.0401(4) 0.027(2) Uani 1 1 d .
C30 C 0.2449(7) 0.7460(7) 0.0851(4) 0.032(2) Uani 1 1 d .
C29 C 0.2712(7) 0.8962(6) 0.4278(4) 0.036(3) Uani 1 1 d .
C28 C 0.1300(8) 0.9681(7) 0.0876(4) 0.027(2) Uani 1 1 d .
C27 C 0.4084(7) 0.8416(7) 0.3567(4) 0.035(2) Uani 1 1 d .
H27A H 0.4294 0.7829 0.3500 0.042 Uiso 1 1 calc R
H27B H 0.4662 0.8849 0.3826 0.042 Uiso 1 1 calc R
C26 C -0.2224(7) 0.4946(6) 0.2039(4) 0.023(2) Uani 1 1 d .
C25 C -0.0284(7) 0.8578(6) 0.4616(4) 0.038(3) Uani 1 1 d .
H25A H -0.0577 0.9122 0.4586 0.046 Uiso 1 1 calc R
H25B H -0.0244 0.8473 0.5040 0.046 Uiso 1 1 calc R
C24 C 0.3674(7) 0.9577(6) 0.0308(4) 0.038(3) Uani 1 1 d .
H24A H 0.4041 0.9146 0.0102 0.046 Uiso 1 1 calc R
H24B H 0.4221 1.0030 0.0572 0.046 Uiso 1 1 calc R
C23 C -0.0623(8) 0.5715(7) 0.3703(4) 0.031(2) Uani 1 1 d .
C74 C 0.0115(7) 0.2152(6) 0.2511(4) 0.031(2) Uani 1 1 d .
C73 C -0.0484(8) 0.0586(7) 0.2011(4) 0.040(3) Uani 1 1 d .
H73A H -0.0612 0.0184 0.1657 0.048 Uiso 1 1 calc R
C22 C -0.2361(7) 0.4912(6) 0.3134(4) 0.028(2) Uani 1 1 d .
H22A H -0.3031 0.4602 0.3316 0.034 Uiso 1 1 calc R
H22B H -0.1938 0.4453 0.3051 0.034 Uiso 1 1 calc R
C21 C -0.3363(7) 0.7075(6) 0.1154(4) 0.030(2) Uani 1 1 d .
H21A H -0.3479 0.7699 0.1228 0.036 Uiso 1 1 calc R
H21B H -0.3972 0.6700 0.0889 0.036 Uiso 1 1 calc R
C20 C -0.3170(8) 0.6847(7) -0.0466(4) 0.042(3) Uani 1 1 d .
H20A H -0.3256 0.7385 -0.0209 0.050 Uiso 1 1 calc R
H20B H -0.3810 0.6641 -0.0747 0.050 Uiso 1 1 calc R
C19 C -0.2596(9) 0.5072(7) 0.4730(5) 0.053(3) Uani 1 1 d .
H19A H -0.3179 0.4754 0.4970 0.063 Uiso 1 1 calc R
H19B H -0.2365 0.4597 0.4477 0.063 Uiso 1 1 calc R
C18 C -0.3053(7) 0.5679(7) 0.4331(4) 0.041(3) Uani 1 1 d .
H18A H -0.3622 0.5281 0.4051 0.049 Uiso 1 1 calc R
H18B H -0.3391 0.6089 0.4579 0.049 Uiso 1 1 calc R
C17 C -0.4750(7) 0.5118(6) 0.1439(4) 0.035(2) Uani 1 1 d .
H17A H -0.4780 0.5255 0.1021 0.042 Uiso 1 1 calc R
H17B H -0.4836 0.4448 0.1444 0.042 Uiso 1 1 calc R
C72 C -0.0075(8) 0.1550(7) 0.1989(4) 0.040(3) Uani 1 1 d .
H72A H 0.0072 0.1789 0.1619 0.048 Uiso 1 1 calc R
C16 C 0.0865(6) 0.6678(6) 0.0182(4) 0.026(2) Uani 1 1 d .
H16A H 0.0867 0.6721 -0.0250 0.032 Uiso 1 1 calc R
H16B H 0.1144 0.6143 0.0267 0.032 Uiso 1 1 calc R
C15 C 0.5230(7) 1.0396(7) 0.3229(4) 0.039(3) Uani 1 1 d .
H15A H 0.5263 1.1049 0.3184 0.047 Uiso 1 1 calc R
H15B H 0.5238 1.0316 0.3656 0.047 Uiso 1 1 calc R
C14 C 0.2974(7) 1.0445(5) 0.1486(4) 0.027(2) Uani 1 1 d .
H14A H 0.2557 1.0914 0.1547 0.032 Uiso 1 1 calc R
H14B H 0.3656 1.0738 0.1309 0.032 Uiso 1 1 calc R
C71 C 0.0522(8) 0.3136(7) 0.2474(4) 0.038(2) Uani 1 1 d .
C13 C 0.3571(8) 0.9489(7) 0.4753(4) 0.045(3) Uani 1 1 d .
H13A H 0.4146 0.9923 0.4565 0.054 Uiso 1 1 calc R
H13B H 0.3907 0.9050 0.4940 0.054 Uiso 1 1 calc R
C12 C 0.2797(8) 0.9040(6) 0.0681(4) 0.034(2) Uani 1 1 d .
C11 C -0.3104(7) 0.6060(7) -0.0079(4) 0.037(2) Uani 1 1 d .
H11A H -0.2985 0.5529 -0.0330 0.045 Uiso 1 1 calc R
H11B H -0.3791 0.5854 0.0117 0.045 Uiso 1 1 calc R
C10 C -0.1330(8) 0.6643(6) 0.5056(4) 0.037(2) Uani 1 1 d .
H10A H -0.1912 0.6921 0.5195 0.044 Uiso 1 1 calc R
H10B H -0.0658 0.6952 0.5297 0.044 Uiso 1 1 calc R
C9 C -0.5680(7) 0.5228(7) 0.2423(4) 0.042(3) Uani 1 1 d .
H9A H -0.6330 0.4739 0.2488 0.050 Uiso 1 1 calc R
H9B H -0.5727 0.5797 0.2660 0.050 Uiso 1 1 calc R
C70 C -0.0508(8) 0.0813(7) 0.3047(5) 0.041(3) Uani 1 1 d .
H70A H -0.0655 0.0563 0.3414 0.050 Uiso 1 1 calc R
C69 C 0.0271(8) 0.3570(7) 0.1979(4) 0.041(3) Uani 1 1 d .
H69A H -0.0189 0.3208 0.1664 0.049 Uiso 1 1 calc R
C8 C -0.5685(8) 0.5396(7) 0.1759(4) 0.042(3) Uani 1 1 d .
H8A H -0.6382 0.5039 0.1560 0.051 Uiso 1 1 calc R
H8B H -0.5628 0.6055 0.1724 0.051 Uiso 1 1 calc R
C7 C 0.6214(8) 1.0160(8) 0.2971(4) 0.053(3) Uani 1 1 d .
H7A H 0.6234 0.9538 0.3071 0.064 Uiso 1 1 calc R
H7B H 0.6872 1.0600 0.3159 0.064 Uiso 1 1 calc R
C68 C 0.0667(8) 0.4493(7) 0.1938(4) 0.039(2) Uani 1 1 d .
H68A H 0.0474 0.4759 0.1600 0.047 Uiso 1 1 calc R
C67 C 0.1610(7) 0.4694(6) 0.2868(4) 0.032(2) Uani 1 1 d .
H67A H 0.2069 0.5092 0.3170 0.038 Uiso 1 1 calc R
C6 C -0.2117(8) 0.7138(7) -0.0820(5) 0.052(3) Uani 1 1 d .
H6A H -0.2283 0.6874 -0.1237 0.062 Uiso 1 1 calc R
H6B H -0.1908 0.7816 -0.0817 0.062 Uiso 1 1 calc R
C5 C 0.2342(8) 0.9395(7) -0.0599(4) 0.045(3) Uani 1 1 d .
H5A H 0.1704 0.9646 -0.0656 0.054 Uiso 1 1 calc R
H5B H 0.2662 0.9344 -0.0987 0.054 Uiso 1 1 calc R
C4 C 0.6243(7) 1.0180(7) 0.2294(5) 0.048(3) Uani 1 1 d .
H4A H 0.6273 0.9568 0.2111 0.057 Uiso 1 1 calc R
H4B H 0.6905 1.0634 0.2200 0.057 Uiso 1 1 calc R
C66 C 0.1802(8) 0.6038(6) 0.2295(4) 0.042(3) Uani 1 1 d .
H66A H 0.2134 0.6093 0.1909 0.050 Uiso 1 1 calc R
H66B H 0.2376 0.6308 0.2610 0.050 Uiso 1 1 calc R
C3 C -0.1636(8) 0.5610(7) 0.5145(4) 0.045(3) Uani 1 1 d .
H3A H -0.1004 0.5355 0.5072 0.054 Uiso 1 1 calc R
H3B H -0.1821 0.5532 0.5560 0.054 Uiso 1 1 calc R
C2 C 0.2177(9) 0.9389(7) 0.5533(5) 0.057(3) Uani 1 1 d .
H2A H 0.1524 0.9628 0.5519 0.068 Uiso 1 1 calc R
H2B H 0.2403 0.9392 0.5955 0.068 Uiso 1 1 calc R
C65 C -0.0109(8) 0.1762(7) 0.3043(4) 0.045(3) Uani 1 1 d .
H65A H 0.0012 0.2146 0.3405 0.054 Uiso 1 1 calc R
C1 C 0.3080(9) 1.0033(7) 0.5237(4) 0.050(3) Uani 1 1 d .
H1A H 0.3656 1.0357 0.5539 0.060 Uiso 1 1 calc R
H1B H 0.2788 1.0501 0.5055 0.060 Uiso 1 1 calc R
C64 C 0.0916(10) 0.6584(7) 0.2324(6) 0.069(4) Uani 1 1 d .
H64A H 0.1245 0.7232 0.2279 0.104 Uiso 1 1 calc R
H64B H 0.0588 0.6532 0.2707 0.104 Uiso 1 1 calc R
H64C H 0.0358 0.6330 0.2006 0.104 Uiso 1 1 calc R
C63 C -0.0233(11) -0.1284(7) 0.2468(6) 0.072(4) Uani 1 1 d .
H63A H -0.0556 -0.1944 0.2474 0.109 Uiso 1 1 calc R
H63B H 0.0325 -0.1073 0.2792 0.109 Uiso 1 1 calc R
H63C H 0.0094 -0.1169 0.2090 0.109 Uiso 1 1 calc R
C62 C 0.1219(7) 0.3749(6) 0.2937(4) 0.037(2) Uani 1 1 d .
H62A H 0.1413 0.3513 0.3288 0.045 Uiso 1 1 calc R
C61 C -0.1096(9) -0.0770(7) 0.2545(5) 0.059(3) Uani 1 1 d .
H61A H -0.1665 -0.1000 0.2222 0.071 Uiso 1 1 calc R
H61B H -0.1434 -0.0905 0.2924 0.071 Uiso 1 1 calc R

loop_
_atom_site_aniso_label
_atom_site_aniso_U_11
_atom_site_aniso_U_22
_atom_site_aniso_U_33
_atom_site_aniso_U_23
_atom_site_aniso_U_13
_atom_site_aniso_U_12
Br1 0.0609(9) 0.0869(11) 0.1089(12) 0.0459(9) 0.0065(8) 0.0198(8)
Br2 0.1464(16) 0.0764(11) 0.1151(14) 0.0163(10) -0.0150(12) 0.0032(11)
O1 0.031(4) 0.020(4) 0.050(4) 0.001(3) -0.003(3) 0.002(3)
O2 0.035(4) 0.040(4) 0.045(4) 0.011(3) 0.002(3) 0.015(3)
O3 0.032(4) 0.041(4) 0.037(4) 0.015(3) -0.009(3) 0.002(3)
O4 0.033(4) 0.034(4) 0.047(4) 0.006(3) -0.007(3) 0.007(3)
O5 0.038(4) 0.033(4) 0.042(4) 0.015(3) -0.016(3) 0.000(3)
O6 0.041(4) 0.027(4) 0.041(4) 0.007(3) -0.006(3) -0.005(3)
O7 0.038(4) 0.023(4) 0.049(4) 0.003(3) -0.001(3) -0.005(3)
O8 0.042(4) 0.038(4) 0.071(5) 0.027(4) -0.005(4) -0.001(4)
O9 0.040(4) 0.026(4) 0.036(4) 0.007(3) -0.005(3) 0.000(3)
O10 0.033(4) 0.047(4) 0.051(5) 0.015(3) -0.006(3) 0.014(4)
O11 0.041(4) 0.024(4) 0.047(4) 0.007(3) -0.003(3) -0.005(3)
O12 0.040(4) 0.032(4) 0.049(4) 0.012(3) -0.014(3) -0.001(3)
N1 0.033(5) 0.026(4) 0.036(5) -0.001(4) -0.003(4) -0.003(4)
N2 0.014(4) 0.029(5) 0.036(5) 0.018(4) -0.009(3) -0.003(3)
N3 0.031(4) 0.025(4) 0.032(5) 0.012(4) -0.007(4) 0.001(4)
N4 0.031(5) 0.036(5) 0.034(5) 0.022(4) -0.001(4) -0.002(4)
N5 0.026(4) 0.023(4) 0.031(4) 0.008(4) -0.010(4) 0.000(4)
N6 0.024(4) 0.026(4) 0.031(5) 0.006(4) 0.000(3) 0.000(3)
N7 0.029(4) 0.025(4) 0.043(5) 0.012(4) -0.016(4) 0.002(4)
N8 0.023(4) 0.044(5) 0.036(5) 0.024(4) -0.009(4) -0.002(4)
N9 0.023(4) 0.025(4) 0.036(5) 0.016(4) -0.003(3) -0.002(3)
N10 0.017(4) 0.025(4) 0.035(5) 0.006(4) -0.015(3) 0.000(3)
N11 0.037(5) 0.022(4) 0.030(5) 0.005(4) -0.009(4) 0.003(4)
N12 0.031(4) 0.021(4) 0.023(4) 0.005(3) -0.012(3) -0.005(3)
N13 0.040(5) 0.020(4) 0.028(5) 0.005(3) -0.005(4) 0.003(4)
N14 0.025(4) 0.035(5) 0.020(4) 0.008(4) -0.009(3) 0.001(4)
N15 0.028(4) 0.032(5) 0.028(5) 0.015(4) -0.005(4) 0.000(4)
N16 0.026(4) 0.019(4) 0.029(4) 0.010(3) -0.001(3) -0.005(3)
N17 0.030(4) 0.022(4) 0.028(5) 0.004(4) -0.015(4) -0.004(4)
N18 0.017(4) 0.029(4) 0.029(4) 0.002(4) -0.006(3) 0.005(3)
N19 0.029(4) 0.023(4) 0.020(4) 0.010(3) -0.009(3) 0.002(3)
N20 0.028(4) 0.027(4) 0.033(5) 0.013(4) -0.004(4) -0.002(4)
N21 0.024(4) 0.024(4) 0.025(4) 0.011(3) -0.003(3) 0.000(3)
N22 0.034(5) 0.016(4) 0.032(5) 0.002(3) -0.001(4) -0.008(3)
N23 0.024(4) 0.030(4) 0.034(5) 0.011(4) -0.003(4) -0.001(4)
N24 0.025(4) 0.021(4) 0.031(4) 0.007(3) -0.003(4) 0.000(3)
O1W 0.061(6) 0.063(6) 0.069(6) 0.004(4) -0.011(4) 0.009(4)
O2W 0.085(6) 0.058(6) 0.078(6) 0.006(4) 0.018(5) 0.017(4)
O4W 0.094(7) 0.071(6) 0.135(9) 0.007(6) -0.039(6) 0.006(5)
O5W 0.049(4) 0.064(5) 0.069(5) 0.010(4) -0.009(4) 0.004(4)
O6W 0.069(5) 0.053(5) 0.060(5) 0.026(4) -0.020(4) 0.010(4)
O7W 0.074(6) 0.109(7) 0.066(6) 0.017(5) -0.020(5) 0.024(5)
O3W 0.051(5) 0.074(5) 0.078(6) 0.031(5) 0.007(4) 0.020(4)
N26 0.024(4) 0.036(5) 0.034(5) 0.020(4) -0.003(4) 0.000(4)
C60 0.031(5) 0.013(5) 0.038(6) 0.009(4) -0.001(4) -0.002(4)
C59 0.037(6) 0.030(5) 0.032(6) 0.021(4) 0.001(5) 0.003(4)
C58 0.024(5) 0.025(5) 0.042(6) 0.011(5) -0.004(4) -0.005(4)
C57 0.019(5) 0.025(5) 0.033(6) 0.002(4) -0.010(4) -0.002(4)
C56 0.028(5) 0.012(5) 0.037(6) 0.002(4) -0.010(4) -0.010(4)
C55 0.030(5) 0.026(5) 0.041(6) 0.007(5) -0.006(5) -0.004(4)
C54 0.011(5) 0.025(6) 0.043(7) 0.002(5) -0.008(4) -0.003(4)
C53 0.011(4) 0.029(6) 0.029(6) 0.003(5) -0.003(4) -0.012(4)
N25 0.029(4) 0.039(5) 0.024(5) 0.013(4) -0.008(4) -0.006(4)
C52 0.024(5) 0.031(5) 0.036(6) 0.021(5) -0.007(4) -0.009(4)
C51 0.021(5) 0.033(6) 0.023(5) 0.011(4) -0.010(4) -0.004(4)
C50 0.033(6) 0.027(6) 0.013(5) 0.002(4) -0.012(4) -0.004(5)
C49 0.017(5) 0.023(5) 0.037(6) 0.003(4) 0.001(4) 0.006(4)
C48 0.037(6) 0.028(5) 0.036(6) 0.005(5) 0.002(5) 0.000(5)
C47 0.030(6) 0.032(6) 0.039(6) 0.009(5) -0.001(5) -0.011(5)
C46 0.041(6) 0.021(5) 0.035(6) 0.009(5) -0.012(5) -0.019(5)
C45 0.039(6) 0.054(7) 0.041(6) 0.035(5) 0.002(5) 0.000(5)
C44 0.039(6) 0.029(5) 0.022(5) 0.014(4) -0.004(4) -0.001(4)
C43 0.028(5) 0.025(6) 0.027(6) 0.002(5) -0.010(4) -0.011(5)
C42 0.036(6) 0.030(6) 0.027(6) -0.001(4) -0.005(5) 0.007(5)
C41 0.026(5) 0.021(5) 0.030(5) 0.011(4) -0.007(4) -0.001(4)
C40 0.019(5) 0.040(6) 0.041(6) 0.011(5) -0.007(4) -0.003(4)
C39 0.026(5) 0.035(6) 0.040(6) 0.015(5) 0.000(4) -0.013(4)
C38 0.021(5) 0.044(6) 0.029(6) 0.022(5) -0.002(4) 0.004(5)
C37 0.029(5) 0.030(6) 0.021(5) 0.013(5) -0.015(4) 0.005(5)
C36 0.030(5) 0.022(5) 0.030(6) 0.005(4) -0.008(4) -0.004(4)
C35 0.030(5) 0.041(6) 0.043(6) 0.017(5) -0.006(5) -0.006(5)
C34 0.026(5) 0.035(6) 0.036(6) 0.015(5) -0.004(5) 0.000(5)
C33 0.034(6) 0.038(6) 0.033(6) 0.021(5) -0.003(5) 0.004(5)
C32 0.034(5) 0.043(6) 0.027(6) 0.008(5) -0.002(4) 0.009(5)
C31 0.021(5) 0.024(5) 0.028(5) 0.009(4) -0.004(4) -0.007(4)
C30 0.028(6) 0.028(6) 0.038(6) 0.007(5) 0.002(5) 0.001(5)
C29 0.029(5) 0.030(6) 0.042(6) 0.017(5) -0.016(5) -0.007(5)
C28 0.033(6) 0.027(6) 0.020(5) 0.009(5) 0.007(4) 0.002(5)
C27 0.032(6) 0.038(6) 0.034(6) 0.016(5) 0.003(5) 0.003(5)
C26 0.022(5) 0.017(5) 0.024(5) 0.004(4) -0.002(4) -0.007(4)
C25 0.035(6) 0.020(5) 0.051(7) 0.011(5) -0.008(5) -0.009(4)
C24 0.029(5) 0.032(6) 0.046(6) 0.014(5) 0.005(5) -0.008(4)
C23 0.029(6) 0.032(6) 0.029(6) 0.028(5) -0.003(5) -0.005(5)
C74 0.032(5) 0.027(6) 0.031(6) 0.013(5) -0.001(4) 0.001(4)
C73 0.045(6) 0.041(6) 0.032(6) 0.007(5) -0.005(5) 0.007(5)
C22 0.028(5) 0.027(5) 0.028(5) 0.012(4) -0.013(4) 0.003(4)
C21 0.024(5) 0.025(5) 0.039(6) 0.012(4) -0.010(4) 0.003(4)
C20 0.040(6) 0.041(6) 0.036(6) 0.015(5) -0.018(5) -0.004(5)
C19 0.061(7) 0.036(6) 0.051(7) 0.019(6) 0.007(6) -0.011(6)
C18 0.024(5) 0.042(6) 0.050(7) 0.010(5) 0.000(5) -0.005(5)
C17 0.023(5) 0.028(5) 0.045(6) 0.008(5) -0.008(5) -0.011(4)
C72 0.050(6) 0.038(6) 0.027(6) 0.013(5) 0.006(5) -0.002(5)
C16 0.023(5) 0.019(5) 0.034(5) 0.009(4) -0.004(4) -0.001(4)
C15 0.036(6) 0.045(6) 0.023(5) 0.004(5) -0.017(5) -0.011(5)
C14 0.027(5) 0.015(5) 0.033(6) 0.012(4) -0.010(4) -0.005(4)
C71 0.036(6) 0.053(7) 0.025(6) 0.015(5) -0.008(5) 0.010(5)
C13 0.051(7) 0.036(6) 0.032(6) 0.007(5) -0.020(5) -0.015(5)
C12 0.041(6) 0.032(6) 0.024(5) 0.015(5) -0.005(5) -0.001(5)
C11 0.023(5) 0.045(6) 0.035(6) 0.001(5) -0.011(4) -0.005(5)
C10 0.041(6) 0.039(6) 0.023(5) 0.015(5) -0.011(4) -0.003(5)
C9 0.017(5) 0.046(6) 0.058(7) 0.012(5) -0.002(5) -0.001(5)
C70 0.047(6) 0.049(7) 0.034(6) 0.023(6) 0.002(5) 0.015(5)
C69 0.042(6) 0.039(6) 0.035(6) 0.004(5) -0.014(5) -0.001(5)
C8 0.032(6) 0.040(6) 0.049(7) 0.004(5) -0.012(5) 0.000(5)
C7 0.030(6) 0.080(8) 0.039(7) 0.010(6) -0.023(5) -0.003(6)
C68 0.037(6) 0.044(7) 0.041(7) 0.006(5) -0.004(5) 0.017(5)
C67 0.029(5) 0.032(6) 0.027(6) 0.003(4) -0.007(4) -0.005(4)
C6 0.048(7) 0.053(7) 0.045(7) 0.014(6) -0.022(6) -0.005(6)
C5 0.042(6) 0.052(7) 0.041(6) 0.026(5) -0.008(5) 0.004(5)
C4 0.025(6) 0.048(7) 0.061(8) 0.017(6) -0.011(5) -0.009(5)
C66 0.055(7) 0.027(6) 0.034(6) 0.011(5) -0.008(5) -0.009(5)
C3 0.045(6) 0.051(7) 0.035(6) 0.020(5) -0.002(5) 0.001(5)
C2 0.051(7) 0.058(8) 0.050(7) -0.006(6) -0.012(6) -0.002(6)
C65 0.053(7) 0.046(7) 0.034(6) 0.015(5) -0.014(5) 0.006(5)
C1 0.065(7) 0.032(6) 0.038(6) -0.005(5) -0.002(6) -0.011(6)
C64 0.080(9) 0.036(7) 0.098(10) 0.017(6) 0.014(8) 0.023(6)
C63 0.093(10) 0.028(7) 0.089(10) 0.008(6) -0.017(8) 0.003(7)
C62 0.036(6) 0.042(6) 0.032(6) 0.008(5) -0.015(5) 0.006(5)
C61 0.066(8) 0.041(7) 0.059(8) 0.028(6) -0.024(6) -0.013(6)

loop_
_atom_type_symbol
_atom_type_description
_atom_type_scat_dispersion_real
_atom_type_scat_dispersion_imag
_atom_type_scat_source
C C 0.0033 0.0016 'International Tables Vol C Tables 4.2.6.8 and 6.1.1.4'
H H 0.0000 0.0000 'International Tables Vol C Tables 4.2.6.8 and 6.1.1.4'
N N 0.0061 0.0033 'International Tables Vol C Tables 4.2.6.8 and 6.1.1.4'
O O 0.0106 0.0060 'International Tables Vol C Tables 4.2.6.8 and 6.1.1.4'
Br Br -0.2901 2.4595 'International Tables Vol C Tables 4.2.6.8 and 6.1.1.4'

loop_
_geom_angle_atom_site_label_1
_geom_angle_atom_site_label_2
_geom_angle_atom_site_label_3
_geom_angle
C23 N1 C40 118.5(8)
C23 N1 C55 113.6(8)
C40 N1 C55 127.1(8)
C28 N2 C52 114.7(7)
C28 N2 C59 119.3(8)
C52 N2 C59 125.8(8)
C47 N3 C42 122.5(8)
C47 N3 C34 112.0(8)
C42 N3 C34 123.7(7)
C33 N4 C48 120.4(8)
C33 N4 C29 111.5(7)
C48 N4 C29 125.5(7)
C30 N5 C49 122.8(7)
C30 N5 C12 112.2(7)
C49 N5 C12 124.7(7)
C54 N6 C41 114.5(7)
C54 N6 C21 122.5(7)
C41 N6 C21 121.6(7)
C47 N7 C55 112.7(7)
C47 N7 C25 121.0(8)
C55 N7 C25 125.1(7)
C33 N8 C25 120.3(8)
C33 N8 C38 111.9(7)
C25 N8 C38 127.2(7)
C50 N9 C60 122.0(7)
C50 N9 C31 111.8(7)
C60 N9 C31 126.2(7)
C30 N10 C16 119.3(7)
C30 N10 C52 112.4(7)
C16 N10 C52 123.7(7)
C23 N11 C22 120.4(8)
C23 N11 C34 112.4(8)
C22 N11 C34 125.5(7)
C37 N12 C27 121.4(8)
C37 N12 C29 112.3(7)
C27 N12 C29 125.0(7)
C46 N13 C48 120.8(8)
C46 N13 C36 111.0(8)
C48 N13 C36 126.9(7)
C26 N14 C60 121.3(8)
C26 N14 C41 112.7(7)
C60 N14 C41 124.9(7)
C54 N15 C57 111.6(7)
C54 N15 C42 121.0(8)
C57 N15 C42 127.1(7)
C43 N16 C31 113.5(7)
C43 N16 C21 117.9(8)
C31 N16 C21 124.4(7)
C46 N17 C51 113.6(8)
C46 N17 C14 120.6(8)
C51 N17 C14 124.8(7)
C28 N18 C14 119.3(8)
C28 N18 C12 112.4(7)
C14 N18 C12 125.9(7)
C53 N19 C51 114.0(7)
C53 N19 C49 119.9(7)
C51 N19 C49 125.6(6)
C53 N20 C36 113.1(7)
C53 N20 C27 121.2(8)
C36 N20 C27 124.5(8)
C50 N21 C16 120.4(7)
C50 N21 C56 112.1(7)
C16 N21 C56 124.3(6)
C37 N22 C40 119.9(8)
C37 N22 C38 112.8(7)
C40 N22 C38 124.1(7)
C26 N23 C57 114.3(7)
C26 N23 C22 118.7(7)
C57 N23 C22 124.2(7)
C43 N24 C56 114.1(7)
C43 N24 C59 119.6(7)
C56 N24 C59 126.2(7)
C70 N26 C73 120.1(8)
C70 N26 C61 122.1(8)
C73 N26 C61 117.8(9)
N9 C60 N14 113.6(7)
N9 C60 H60A 108.8
N14 C60 H60A 108.8
N9 C60 H60B 108.8
N14 C60 H60B 108.8
H60A C60 H60B 107.7
N2 C59 N24 115.0(6)
N2 C59 H59A 108.5
N24 C59 H59A 108.5
N2 C59 H59B 108.5
N24 C59 H59B 108.5
H59A C59 H59B 107.5
C51 C58 C4 110.9(7)
C51 C58 H58A 109.5
C4 C58 H58A 109.5
C51 C58 H58B 109.5
C4 C58 H58B 109.5
H58A C58 H58B 108.1
N15 C57 N23 113.4(7)
N15 C57 C39 114.6(8)
N23 C57 C39 111.0(7)
N15 C57 C41 104.4(6)
N23 C57 C41 100.3(7)
C39 C57 C41 112.1(7)
N24 C56 N21 114.8(7)
N24 C56 C44 114.1(7)
N21 C56 C44 111.9(7)
N24 C56 C31 103.2(7)
N21 C56 C31 101.7(6)
C44 C56 C31 110.0(7)
N7 C55 N1 113.3(7)
N7 C55 C10 113.2(8)
N1 C55 C10 112.2(8)
N7 C55 C34 102.5(7)
N1 C55 C34 102.7(7)
C10 C55 C34 112.1(7)
O11 C54 N6 126.1(9)
O11 C54 N15 125.2(9)
N6 C54 N15 108.8(8)
O6 C53 N19 126.5(9)
O6 C53 N20 125.5(8)
N19 C53 N20 107.9(8)
C68 N25 C67 122.8(8)
C68 N25 C66 118.7(7)
C67 N25 C66 118.5(7)
N2 C52 N10 113.6(7)
N2 C52 C32 114.2(7)
N10 C52 C32 112.3(8)
N2 C52 C12 101.5(7)
N10 C52 C12 101.6(6)
C32 C52 C12 112.4(7)
N19 C51 N17 115.1(7)
N19 C51 C58 113.9(8)
N17 C51 C58 110.7(7)
N19 C51 C36 102.5(6)
N17 C51 C36 101.8(7)
C58 C51 C36 111.9(7)
O3 C50 N9 126.3(8)
O3 C50 N21 124.1(8)
N9 C50 N21 109.6(8)
N5 C49 N19 115.6(7)
N5 C49 H49A 108.4
N19 C49 H49A 108.4
N5 C49 H49B 108.4
N19 C49 H49B 108.4
H49A C49 H49B 107.4
N4 C48 N13 113.2(7)
N4 C48 H48A 108.9
N13 C48 H48A 108.9
N4 C48 H48B 108.9
N13 C48 H48B 108.9
H48A C48 H48B 107.8
O12 C47 N3 125.3(9)
O12 C47 N7 125.1(8)
N3 C47 N7 109.6(9)
O10 C46 N17 126.8(9)
O10 C46 N13 123.5(10)
N17 C46 N13 109.7(10)
C24 C45 C5 111.5(8)
C24 C45 H45A 109.3
C5 C45 H45A 109.3
C24 C45 H45B 109.3
C5 C45 H45B 109.3
H45A C45 H45B 108.0
C6 C44 C56 112.4(8)
C6 C44 H44A 109.1
C56 C44 H44A 109.1
C6 C44 H44B 109.1
C56 C44 H44B 109.1
H44A C44 H44B 107.8
O7 C43 N16 128.0(9)
O7 C43 N24 125.2(8)
N16 C43 N24 106.8(8)
N15 C42 N3 114.8(7)
N15 C42 H42A 108.6
N3 C42 H42A 108.6
N15 C42 H42B 108.6
N3 C42 H42B 108.6
H42A C42 H42B 107.5
N6 C41 N14 114.9(6)
N6 C41 C17 114.0(7)
N14 C41 C17 112.3(7)
N6 C41 C57 100.0(7)
N14 C41 C57 103.6(6)
C17 C41 C57 110.9(7)
N1 C40 N22 112.3(7)
N1 C40 H40A 109.2
N22 C40 H40A 109.2
N1 C40 H40B 109.2
N22 C40 H40B 109.2
H40A C40 H40B 107.9
C57 C39 C9 110.3(7)
C57 C39 H39A 109.6
C9 C39 H39A 109.6
C57 C39 H39B 109.6
C9 C39 H39B 109.6
H39A C39 H39B 108.1
N8 C38 N22 112.6(7)
N8 C38 C35 111.8(8)
N22 C38 C35 113.4(7)
N8 C38 C29 103.3(6)
N22 C38 C29 102.9(7)
C35 C38 C29 112.1(7)
O4 C37 N22 126.9(8)
O4 C37 N12 124.6(9)
N22 C37 N12 108.4(9)
N20 C36 N13 113.6(7)
N20 C36 C15 113.0(7)
N13 C36 C15 113.0(7)
N20 C36 C51 102.3(7)
N13 C36 C51 103.6(7)
C15 C36 C51 110.3(7)
C2 C35 C38 111.0(8)
C2 C35 H35A 109.4
C38 C35 H35A 109.4
C2 C35 H35B 109.4
C38 C35 H35B 109.4
H35A C35 H35B 108.0
N3 C34 N11 112.0(7)
N3 C34 C18 116.2(8)
N11 C34 C18 110.6(7)
N3 C34 C55 102.5(7)
N11 C34 C55 103.3(7)
C18 C34 C55 111.2(7)
O8 C33 N8 125.6(9)
O8 C33 N4 125.1(8)
N8 C33 N4 109.2(8)
C5 C32 C52 113.1(8)
C5 C32 H32A 109.0
C52 C32 H32A 109.0
C5 C32 H32B 109.0
C52 C32 H32B 109.0
H32A C32 H32B 107.8
N9 C31 N16 113.2(7)
N9 C31 C11 112.2(7)
N16 C31 C11 113.0(7)
N9 C31 C56 103.8(7)
N16 C31 C56 101.1(6)
C11 C31 C56 112.6(7)
O5 C30 N5 125.0(9)
O5 C30 N10 125.1(8)
N5 C30 N10 110.0(8)
N4 C29 N12 112.6(7)
N4 C29 C13 111.8(8)
N12 C29 C13 114.7(8)
N4 C29 C38 103.3(7)
N12 C29 C38 102.4(7)
C13 C29 C38 110.9(8)
O9 C28 N18 126.4(9)
O9 C28 N2 126.6(9)
N18 C28 N2 107.0(8)
N12 C27 N20 113.2(7)
N12 C27 H27A 108.9
N20 C27 H27A 108.9
N12 C27 H27B 108.9
N20 C27 H27B 108.9
H27A C27 H27B 107.8
O2 C26 N14 125.3(9)
O2 C26 N23 126.4(8)
N14 C26 N23 108.2(8)
N8 C25 N7 114.2(8)
N8 C25 H25A 108.7
N7 C25 H25A 108.7
N8 C25 H25B 108.7
N7 C25 H25B 108.7
H25A C25 H25B 107.6
C12 C24 C45 111.9(7)
C12 C24 H24A 109.2
C45 C24 H24A 109.2
C12 C24 H24B 109.2
C45 C24 H24B 109.2
H24A C24 H24B 107.9
O1 C23 N1 127.9(9)
O1 C23 N11 124.5(9)
N1 C23 N11 107.6(9)
C65 C74 C72 117.3(8)
C65 C74 C71 123.3(9)
C72 C74 C71 119.4(8)
N26 C73 C72 119.8(9)
N26 C73 H73A 120.1
C72 C73 H73A 120.1
N11 C22 N23 113.0(7)
N11 C22 H22A 109.0
N23 C22 H22A 109.0
N11 C22 H22B 109.0
N23 C22 H22B 109.0
H22A C22 H22B 107.8
N6 C21 N16 113.6(7)
N6 C21 H21A 108.8
N16 C21 H21A 108.8
N6 C21 H21B 108.8
N16 C21 H21B 108.8
H21A C21 H21B 107.7
C11 C20 C6 111.0(8)
C11 C20 H20A 109.4
C6 C20 H20A 109.4
C11 C20 H20B 109.4
C6 C20 H20B 109.4
H20A C20 H20B 108.0
C3 C19 C18 113.6(8)
C3 C19 H19A 108.8
C18 C19 H19A 108.8
C3 C19 H19B 108.8
C18 C19 H19B 108.8
H19A C19 H19B 107.7
C34 C18 C19 112.4(8)
C34 C18 H18A 109.1
C19 C18 H18A 109.1
C34 C18 H18B 109.1
C19 C18 H18B 109.1
H18A C18 H18B 107.8
C8 C17 C41 110.9(8)
C8 C17 H17A 109.5
C41 C17 H17A 109.5
C8 C17 H17B 109.5
C41 C17 H17B 109.5
H17A C17 H17B 108.0
C74 C72 C73 120.6(8)
C74 C72 H72A 119.7
C73 C72 H72A 119.7
N21 C16 N10 112.0(7)
N21 C16 H16A 109.2
N10 C16 H16A 109.2
N21 C16 H16B 109.2
N10 C16 H16B 109.2
H16A C16 H16B 107.9
C7 C15 C36 112.0(8)
C7 C15 H15A 109.2
C36 C15 H15A 109.2
C7 C15 H15B 109.2
C36 C15 H15B 109.2
H15A C15 H15B 107.9
N18 C14 N17 114.0(6)
N18 C14 H14A 108.8
N17 C14 H14A 108.8
N18 C14 H14B 108.8
N17 C14 H14B 108.8
H14A C14 H14B 107.7
C69 C71 C62 114.7(9)
C69 C71 C74 122.2(9)
C62 C71 C74 123.1(8)
C29 C13 C1 111.7(8)
C29 C13 H13A 109.3
C1 C13 H13A 109.3
C29 C13 H13B 109.3
C1 C13 H13B 109.3
H13A C13 H13B 107.9
N18 C12 N5 114.1(7)
N18 C12 C24 110.5(7)
N5 C12 C24 114.4(8)
N18 C12 C52 103.1(7)
N5 C12 C52 102.5(7)
C24 C12 C52 111.3(7)
C20 C11 C31 109.0(7)
C20 C11 H11A 109.9
C31 C11 H11A 109.9
C20 C11 H11B 109.9
C31 C11 H11B 109.9
H11A C11 H11B 108.3
C55 C10 C3 111.6(8)
C55 C10 H10A 109.3
C3 C10 H10A 109.3
C55 C10 H10B 109.3
C3 C10 H10B 109.3
H10A C10 H10B 108.0
C8 C9 C39 113.5(8)
C8 C9 H9A 108.9
C39 C9 H9A 108.9
C8 C9 H9B 108.9
C39 C9 H9B 108.9
H9A C9 H9B 107.7
N26 C70 C65 121.7(9)
N26 C70 H70A 119.1
C65 C70 H70A 119.1
C68 C69 C71 122.4(9)
C68 C69 H69A 118.8
C71 C69 H69A 118.8
C17 C8 C9 112.9(8)
C17 C8 H8A 109.0
C9 C8 H8A 109.0
C17 C8 H8B 109.0
C9 C8 H8B 109.0
H8A C8 H8B 107.8
C15 C7 C4 114.1(8)
C15 C7 H7A 108.7
C4 C7 H7A 108.7
C15 C7 H7B 108.7
C4 C7 H7B 108.7
H7A C7 H7B 107.6
N25 C68 C69 120.3(9)
N25 C68 H68A 119.9
C69 C68 H68A 119.9
N25 C67 C62 119.4(8)
N25 C67 H67A 120.3
C62 C67 H67A 120.3
C44 C6 C20 113.4(8)
C44 C6 H6A 108.9
C20 C6 H6A 108.9
C44 C6 H6B 108.9
C20 C6 H6B 108.9
H6A C6 H6B 107.7
C32 C5 C45 113.3(7)
C32 C5 H5A 108.9
C45 C5 H5A 108.9
C32 C5 H5B 108.9
C45 C5 H5B 108.9
H5A C5 H5B 107.7
C7 C4 C58 111.6(8)
C7 C4 H4A 109.3
C58 C4 H4A 109.3
C7 C4 H4B 109.3
C58 C4 H4B 109.3
H4A C4 H4B 108.0
N25 C66 C64 111.3(8)
N25 C66 H66A 109.4
C64 C66 H66A 109.4
N25 C66 H66B 109.4
C64 C66 H66B 109.4
H66A C66 H66B 108.0
C19 C3 C10 111.9(8)
C19 C3 H3A 109.2
C10 C3 H3A 109.2
C19 C3 H3B 109.2
C10 C3 H3B 109.2
H3A C3 H3B 107.9
C1 C2 C35 113.7(9)
C1 C2 H2A 108.8
C35 C2 H2A 108.8
C1 C2 H2B 108.8
C35 C2 H2B 108.8
H2A C2 H2B 107.7
C70 C65 C74 120.5(10)
C70 C65 H65A 119.7
C74 C65 H65A 119.7
C2 C1 C13 111.1(8)
C2 C1 H1A 109.4
C13 C1 H1A 109.4
C2 C1 H1B 109.4
C13 C1 H1B 109.4
H1A C1 H1B 108.0
C66 C64 H64A 109.5
C66 C64 H64B 109.5
H64A C64 H64B 109.5
C66 C64 H64C 109.5
H64A C64 H64C 109.5
H64B C64 H64C 109.5
C61 C63 H63A 109.5
C61 C63 H63B 109.5
H63A C63 H63B 109.5
C61 C63 H63C 109.5
H63A C63 H63C 109.5
H63B C63 H63C 109.5
C67 C62 C71 120.4(8)
C67 C62 H62A 119.8
C71 C62 H62A 119.8
N26 C61 C63 113.9(9)
N26 C61 H61A 108.8
C63 C61 H61A 108.8
N26 C61 H61B 108.8
C63 C61 H61B 108.8
H61A C61 H61B 107.7

loop_
_geom_bond_atom_site_label_1
_geom_bond_atom_site_label_2
_geom_bond_distance
O1 C23 1.214(11)
O2 C26 1.201(10)
O3 C50 1.235(10)
O4 C37 1.221(10)
O5 C30 1.238(10)
O6 C53 1.225(10)
O7 C43 1.204(10)
O8 C33 1.217(10)
O9 C28 1.212(10)
O10 C46 1.248(11)
O11 C54 1.204(10)
O12 C47 1.232(10)
N1 C23 1.376(12)
N1 C40 1.437(10)
N1 C55 1.469(11)
N2 C28 1.379(11)
N2 C52 1.430(11)
N2 C59 1.439(10)
N3 C47 1.342(11)
N3 C42 1.453(10)
N3 C34 1.462(10)
N4 C33 1.361(11)
N4 C48 1.434(10)
N4 C29 1.449(10)
N5 C30 1.339(10)
N5 C49 1.438(10)
N5 C12 1.470(10)
N6 C54 1.344(11)
N6 C41 1.450(10)
N6 C21 1.454(10)
N7 C47 1.349(11)
N7 C55 1.443(11)
N7 C25 1.462(11)
N8 C33 1.359(10)
N8 C25 1.444(11)
N8 C38 1.449(10)
N9 C50 1.355(11)
N9 C60 1.428(9)
N9 C31 1.436(10)
N10 C30 1.348(11)
N10 C16 1.454(10)
N10 C52 1.462(10)
N11 C23 1.389(11)
N11 C22 1.436(10)
N11 C34 1.476(11)
N12 C37 1.369(10)
N12 C27 1.455(10)
N12 C29 1.480(11)
N13 C46 1.369(11)
N13 C48 1.457(11)
N13 C36 1.463(11)
N14 C26 1.349(10)
N14 C60 1.435(10)
N14 C41 1.475(11)
N15 C54 1.382(10)
N15 C57 1.426(11)
N15 C42 1.427(11)
N16 C43 1.355(10)
N16 C31 1.465(11)
N16 C21 1.468(10)
N17 C46 1.357(12)
N17 C51 1.443(11)
N17 C14 1.450(10)
N18 C28 1.361(11)
N18 C14 1.449(10)
N18 C12 1.456(11)
N19 C53 1.351(10)
N19 C51 1.421(11)
N19 C49 1.457(10)
N20 C53 1.370(11)
N20 C36 1.429(10)
N20 C27 1.466(10)
N21 C50 1.374(10)
N21 C16 1.430(10)
N21 C56 1.442(10)
N22 C37 1.341(11)
N22 C40 1.463(10)
N22 C38 1.473(11)
N23 C26 1.391(11)
N23 C57 1.462(10)
N23 C22 1.463(10)
N24 C43 1.392(11)
N24 C56 1.404(10)
N24 C59 1.452(9)
N26 C70 1.322(12)
N26 C73 1.338(11)
N26 C61 1.455(12)
C60 H60A 0.9700
C60 H60B 0.9700
C59 H59A 0.9700
C59 H59B 0.9700
C58 C51 1.504(11)
C58 C4 1.537(12)
C58 H58A 0.9700
C58 H58B 0.9700
C57 C39 1.500(11)
C57 C41 1.607(12)
C56 C44 1.545(12)
C56 C31 1.585(11)
C55 C10 1.497(12)
C55 C34 1.569(12)
N25 C68 1.314(10)
N25 C67 1.315(10)
N25 C66 1.498(10)
C52 C32 1.501(12)
C52 C12 1.581(12)
C51 C36 1.590(11)
C49 H49A 0.9700
C49 H49B 0.9700
C48 H48A 0.9700
C48 H48B 0.9700
C45 C24 1.515(12)
C45 C5 1.541(12)
C45 H45A 0.9700
C45 H45B 0.9700
C44 C6 1.486(12)
C44 H44A 0.9700
C44 H44B 0.9700
C42 H42A 0.9700
C42 H42B 0.9700
C41 C17 1.541(11)
C40 H40A 0.9700
C40 H40B 0.9700
C39 C9 1.538(12)
C39 H39A 0.9700
C39 H39B 0.9700
C38 C35 1.516(12)
C38 C29 1.549(11)
C36 C15 1.535(11)
C35 C2 1.502(13)
C35 H35A 0.9700
C35 H35B 0.9700
C34 C18 1.487(11)
C32 C5 1.500(12)
C32 H32A 0.9700
C32 H32B 0.9700
C31 C11 1.540(11)
C29 C13 1.497(11)
C27 H27A 0.9700
C27 H27B 0.9700
C25 H25A 0.9700
C25 H25B 0.9700
C24 C12 1.505(11)
C24 H24A 0.9700
C24 H24B 0.9700
C74 C65 1.370(12)
C74 C72 1.376(12)
C74 C71 1.427(12)
C73 C72 1.394(12)
C73 H73A 0.9300
C22 H22A 0.9700
C22 H22B 0.9700
C21 H21A 0.9700
C21 H21B 0.9700
C20 C11 1.523(12)
C20 C6 1.548(13)
C20 H20A 0.9700
C20 H20B 0.9700
C19 C3 1.501(13)
C19 C18 1.509(13)
C19 H19A 0.9700
C19 H19B 0.9700
C18 H18A 0.9700
C18 H18B 0.9700
C17 C8 1.515(12)
C17 H17A 0.9700
C17 H17B 0.9700
C72 H72A 0.9300
C16 H16A 0.9700
C16 H16B 0.9700
C15 C7 1.485(13)
C15 H15A 0.9700
C15 H15B 0.9700
C14 H14A 0.9700
C14 H14B 0.9700
C71 C69 1.387(12)
C71 C62 1.425(12)
C13 C1 1.529(13)
C13 H13A 0.9700
C13 H13B 0.9700
C11 H11A 0.9700
C11 H11B 0.9700
C10 C3 1.511(12)
C10 H10A 0.9700
C10 H10B 0.9700
C9 C8 1.520(13)
C9 H9A 0.9700
C9 H9B 0.9700
C70 C65 1.368(13)
C70 H70A 0.9300
C69 C68 1.343(12)
C69 H69A 0.9300
C8 H8A 0.9700
C8 H8B 0.9700
C7 C4 1.511(13)
C7 H7A 0.9700
C7 H7B 0.9700
C68 H68A 0.9300
C67 C62 1.383(12)
C67 H67A 0.9300
C6 H6A 0.9700
C6 H6B 0.9700
C5 H5A 0.9700
C5 H5B 0.9700
C4 H4A 0.9700
C4 H4B 0.9700
C66 C64 1.527(13)
C66 H66A 0.9700
C66 H66B 0.9700
C3 H3A 0.9700
C3 H3B 0.9700
C2 C1 1.498(13)
C2 H2A 0.9700
C2 H2B 0.9700
C65 H65A 0.9300
C1 H1A 0.9700
C1 H1B 0.9700
C64 H64A 0.9600
C64 H64B 0.9600
C64 H64C 0.9600
C63 C61 1.476(15)
C63 H63A 0.9600
C63 H63B 0.9600
C63 H63C 0.9600
C62 H62A 0.9300
C61 H61A 0.9700
C61 H61B 0.9700
